data_4134768
loop_
_publ_author_name
'Zeman, Charles J.'
'Shen, Yu-Hsuan'
'Heller, Jessica'
'Abboud, Khalil A.'
'Schanze, Kirk S.'
'Veige, Adam S.'

_publ_section_title
;
 Excited State Turn-On of Aurophilicity and Tunability of Relativistic
 Effects in a Series of Digold Triazolates Synthesized via iClick.
;
_journal_name_full 'Journal of the American Chemical Society'
_journal_paper_doi 10.1021/jacs.0c01624
_journal_year 2020
_chemical_absolute_configuration ad
_chemical_formula_sum 'C43.5 H36 Au2 Cl3 N3 P2 S'
_chemical_formula_weight 1195.03
_space_group_crystal_system orthorhombic
_space_group_IT_number 33
_space_group_name_Hall 'P 2c -2n'
_space_group_name_H-M_alt 'P n a 21'
_atom_sites_solution_hydrogens geom
_atom_sites_solution_primary direct
_atom_sites_solution_secondary difmap
_audit_creation_method SHELXL-2018/3
_audit_update_record
;
2019-09-19 # Formatted by publCIF

;
_cell_angle_alpha 90
_cell_angle_beta 90
_cell_angle_gamma 90
_cell_formula_units_Z 4
_cell_length_a 17.4021(16)
_cell_length_b 22.787(2)
_cell_length_c 11.8185(10)
_cell_measurement_reflns_used 9975
_cell_measurement_temperature 173(2)
_cell_measurement_theta_max 28.0
_cell_measurement_theta_min 2.0
_cell_volume 4686.5(7)
_computing_cell_refinement 'Bruker APEX3 (Bruker, 2014)'
_computing_data_collection 'Bruker APEX3 (Bruker, 2014)'
_computing_data_reduction 'Bruker Apex3 SAINT (Bruker, 2014)'
_computing_molecular_graphics 'XP in SHELXTL-plus, Bruker 2014'
_computing_publication_material 'SHELXL2014/7, Sheldrick, G. M. 2014'
_computing_structure_refinement 'SHELXL2014/7, Sheldrick G. M. 2014'
_computing_structure_solution 'SHELXL2014/7, Sheldrick G. M. 2014'
_diffrn_ambient_temperature 173(2)
_diffrn_measured_fraction_theta_full 0.999
_diffrn_measured_fraction_theta_max 0.998
_diffrn_measurement_device_type 'Bruker D8 Venture'
_diffrn_measurement_method 'phi and omega scans'
_diffrn_radiation_type MoK\a
_diffrn_radiation_wavelength 0.71073
_diffrn_reflns_av_R_equivalents 0.0587
_diffrn_reflns_av_unetI/netI 0.0550
_diffrn_reflns_Laue_measured_fraction_full 0.999
_diffrn_reflns_Laue_measured_fraction_max 0.998
_diffrn_reflns_limit_h_max 23
_diffrn_reflns_limit_h_min -23
_diffrn_reflns_limit_k_max 30
_diffrn_reflns_limit_k_min -30
_diffrn_reflns_limit_l_max 15
_diffrn_reflns_limit_l_min -15
_diffrn_reflns_number 55101
_diffrn_reflns_point_group_measured_fraction_full 0.995
_diffrn_reflns_point_group_measured_fraction_max 0.992
_diffrn_reflns_theta_full 25.242
_diffrn_reflns_theta_max 28.309
_diffrn_reflns_theta_min 2.267
_diffrn_source 'I\mS microsource 3.0'
_exptl_absorpt_coefficient_mu 6.569
_exptl_absorpt_correction_T_max 0.2907
_exptl_absorpt_correction_T_min 0.2004
_exptl_absorpt_correction_type multi-scan
_exptl_absorpt_process_details 'Sheldrick, G. M., sadabs (2014). Acta Cryst. C71, 3--8.'
_exptl_crystal_colour colourless
_exptl_crystal_density_diffrn 1.694
_exptl_crystal_description needle
_exptl_crystal_F_000 2292
_exptl_crystal_size_max 0.11
_exptl_crystal_size_mid 0.03
_exptl_crystal_size_min 0.02
_exptl_transmission_factor_max 0.4311
_exptl_transmission_factor_min 0.3143
_refine_diff_density_max 1.945
_refine_diff_density_min -1.046
_refine_diff_density_rms 0.158
_refine_ls_abs_structure_details
; 
 Flack x determined using 4243 quotients [(I+)-(I-)]/[(I+)+(I-)] 
 (Parsons, Flack and Wagner, Acta Cryst. B69 (2013) 249-259). 
;
_refine_ls_abs_structure_Flack 0.020(4)
_refine_ls_extinction_method none
_refine_ls_goodness_of_fit_ref 1.067
_refine_ls_hydrogen_treatment constr
_refine_ls_matrix_type full
_refine_ls_number_parameters 491
_refine_ls_number_reflns 11561
_refine_ls_number_restraints 391
_refine_ls_restrained_S_all 1.055
_refine_ls_R_factor_all 0.0488
_refine_ls_R_factor_gt 0.0377
_refine_ls_shift/su_max 0.001
_refine_ls_shift/su_mean 0.000
_refine_ls_structure_factor_coef Fsqd
_refine_ls_weighting_details 'w=1/[\s^2^(Fo^2^)+(0.0505P)^2^+1.5519P] where P=(Fo^2^+2Fc^2^)/3'
_refine_ls_weighting_scheme calc
_refine_ls_wR_factor_gt 0.0933
_refine_ls_wR_factor_ref 0.0989
_reflns_Friedel_coverage 0.898
_reflns_Friedel_fraction_full 0.990
_reflns_Friedel_fraction_max 0.985
_reflns_number_gt 10035
_reflns_number_total 11561
_reflns_threshold_expression 'I > 2\s(I)'
_cod_data_source_file ja0c01624_si_003.cif
_cod_data_source_block shen4
_cod_original_cell_volume 4686.6(8)
_cod_original_formula_sum 'C43.50 H36 Au2 Cl3 N3 P2 S'
_cod_database_code 4134768
_shelx_shelxl_version_number 2018/3
_shelx_space_group_comment
; 
The symmetry employed for this shelxl refinement is uniquely defined 
by the following loop, which should always be used as a source of 
symmetry information in preference to the above space-group names. 
They are only intended as comments. 
;
_publcif_funding_html
;
;

loop_
_space_group_symop_operation_xyz
'x, y, z'
'-x, -y, z+1/2'
'-x+1/2, y+1/2, z+1/2'
'x+1/2, -y+1/2, z'

loop_
_atom_site_label
_atom_site_type_symbol
_atom_site_fract_x
_atom_site_fract_y
_atom_site_fract_z
_atom_site_U_iso_or_equiv
_atom_site_adp_type
_atom_site_occupancy
_atom_site_site_symmetry_order
_atom_site_calc_flag
_atom_site_refinement_flags_posn
_atom_site_refinement_flags_adp
_atom_site_refinement_flags_occupancy
_atom_site_disorder_assembly
_atom_site_disorder_group
Au1 Au 0.61002(2) 0.18809(2) 0.06257(3) 0.02826(9) Uani 1 1 d . . . . .
Au2 Au 0.41698(2) 0.14267(2) 0.08365(3) 0.03072(9) Uani 1 1 d . . . . .
S1 S 0.7074(2) 0.26592(15) 0.2816(3) 0.0505(7) Uani 1 1 d . . . . .
P1 P 0.68621(15) 0.16567(12) -0.0887(2) 0.0305(5) Uani 1 1 d . . . . .
P2 P 0.35778(16) 0.09365(11) -0.0543(2) 0.0307(5) Uani 1 1 d . . . . .
N1 N 0.4689(5) 0.1912(4) 0.2048(7) 0.0296(17) Uani 1 1 d . . . . .
N2 N 0.4334(6) 0.2166(4) 0.2944(7) 0.040(2) Uani 1 1 d . . . . .
N3 N 0.4825(5) 0.2546(4) 0.3400(7) 0.0363(19) Uani 1 1 d . . . . .
C1 C 0.5405(6) 0.2125(4) 0.1943(8) 0.0284(18) Uani 1 1 d . . . . .
C2 C 0.5479(6) 0.2526(4) 0.2799(8) 0.0303(19) Uani 1 1 d . . . . .
C3 C 0.6146(7) 0.2902(5) 0.3073(9) 0.034(2) Uani 1 1 d . . . . .
C4 C 0.6077(8) 0.3522(5) 0.3513(8) 0.043(3) Uani 1 1 d . . . . .
H4A H 0.562998 0.374729 0.367134 0.052 Uiso 1 1 calc R U . . .
C5 C 0.6923(8) 0.3688(6) 0.3631(10) 0.048(3) Uani 1 1 d . . . . .
H5A H 0.707398 0.405497 0.393836 0.057 Uiso 1 1 calc R U . . .
C6 C 0.7446(8) 0.3293(6) 0.3283(11) 0.052(3) Uani 1 1 d . . . . .
H6A H 0.798276 0.336782 0.329939 0.063 Uiso 1 1 calc R U . . .
C11 C 0.7869(6) 0.1819(5) -0.0628(10) 0.036(2) Uani 1 1 d . . . . .
C12 C 0.8161(7) 0.1776(5) 0.0462(10) 0.046(3) Uani 1 1 d . . . . .
H12A H 0.783021 0.167823 0.107285 0.056 Uiso 1 1 calc R U . . .
C13 C 0.8927(7) 0.1875(5) 0.0656(17) 0.057(3) Uani 1 1 d . . . . .
H13A H 0.911857 0.184634 0.140707 0.068 Uiso 1 1 calc R U . . .
C14 C 0.9403(8) 0.2008(6) -0.0166(13) 0.057(3) Uani 1 1 d . . . . .
H14A H 0.993254 0.206839 -0.000648 0.069 Uiso 1 1 calc R U . . .
C15 C 0.9137(8) 0.2060(7) -0.1263(14) 0.060(4) Uani 1 1 d . . . . .
H15A H 0.948015 0.215138 -0.186292 0.072 Uiso 1 1 calc R U . . .
C16 C 0.8361(7) 0.1976(5) -0.1476(11) 0.046(3) Uani 1 1 d . . . . .
H16A H 0.816903 0.202906 -0.222167 0.055 Uiso 1 1 calc R U . . .
C21 C 0.6587(6) 0.2083(5) -0.2125(9) 0.037(2) Uani 1 1 d . . . . .
C22 C 0.6288(7) 0.2639(6) -0.1940(10) 0.045(3) Uani 1 1 d . . . . .
H22A H 0.624474 0.278042 -0.118676 0.055 Uiso 1 1 calc R U . . .
C23 C 0.6051(9) 0.2993(7) -0.2832(13) 0.060(4) Uani 1 1 d . . . . .
H23A H 0.584847 0.337311 -0.269194 0.073 Uiso 1 1 calc R U . . .
C24 C 0.6113(8) 0.2788(7) -0.3905(12) 0.060(3) Uani 1 1 d . . . . .
H24A H 0.594260 0.302549 -0.451631 0.072 Uiso 1 1 calc R U . . .
C25 C 0.6416(7) 0.2245(6) -0.4127(11) 0.052(3) Uani 1 1 d . . . . .
H25A H 0.646912 0.211299 -0.488551 0.062 Uiso 1 1 calc R U . . .
C26 C 0.6645(7) 0.1887(6) -0.3232(9) 0.043(3) Uani 1 1 d . . . . .
H26A H 0.684226 0.150635 -0.338179 0.051 Uiso 1 1 calc R U . . .
C31 C 0.6812(6) 0.0900(5) -0.1348(9) 0.036(2) Uani 1 1 d . . . . .
C32 C 0.7370(7) 0.0637(5) -0.2011(10) 0.044(3) Uani 1 1 d . . . . .
H32A H 0.781038 0.085540 -0.223217 0.053 Uiso 1 1 calc R U . . .
C33 C 0.7295(8) 0.0060(6) -0.2354(11) 0.050(3) Uani 1 1 d . . . . .
H33A H 0.769427 -0.011549 -0.278536 0.060 Uiso 1 1 calc R U . . .
C34 C 0.6669(8) -0.0259(6) -0.2093(11) 0.052(3) Uani 1 1 d . . . . .
H34A H 0.661787 -0.065229 -0.234763 0.062 Uiso 1 1 calc R U . . .
C35 C 0.6117(9) -0.0007(6) -0.1463(15) 0.060(4) Uani 1 1 d . . . . .
H35A H 0.566960 -0.022710 -0.128097 0.072 Uiso 1 1 calc R U . . .
C36 C 0.6181(6) 0.0566(5) -0.1068(11) 0.041(2) Uani 1 1 d . . . . .
H36A H 0.578795 0.072696 -0.060471 0.049 Uiso 1 1 calc R U . . .
C41 C 0.3654(6) 0.1295(4) -0.1913(9) 0.032(2) Uani 1 1 d . . . . .
C42 C 0.4354(7) 0.1524(5) -0.2238(10) 0.042(2) Uani 1 1 d . . . . .
H42A H 0.477607 0.151471 -0.172885 0.050 Uiso 1 1 calc R U . . .
C43 C 0.4443(8) 0.1767(5) -0.3301(11) 0.049(3) Uani 1 1 d . . . . .
H43A H 0.493014 0.191397 -0.352670 0.059 Uiso 1 1 calc R U . . .
C44 C 0.3829(7) 0.1797(5) -0.4035(12) 0.051(3) Uani 1 1 d . . . . .
H44A H 0.389520 0.195417 -0.477375 0.061 Uiso 1 1 calc R U . . .
C45 C 0.3115(9) 0.1597(7) -0.3689(11) 0.060(4) Uani 1 1 d . . . . .
H45A H 0.268374 0.163696 -0.417624 0.072 Uiso 1 1 calc R U . . .
C46 C 0.3028(8) 0.1339(6) -0.2636(10) 0.050(3) Uani 1 1 d . . . . .
H46A H 0.254020 0.119330 -0.240826 0.060 Uiso 1 1 calc R U . . .
C51 C 0.2567(6) 0.0876(4) -0.0224(8) 0.033(2) Uani 1 1 d . . . . .
C52 C 0.2191(6) 0.1353(5) 0.0234(9) 0.038(2) Uani 1 1 d . . . . .
H52A H 0.246978 0.170407 0.037216 0.046 Uiso 1 1 calc R U . . .
C53 C 0.1406(7) 0.1331(5) 0.0500(10) 0.044(2) Uani 1 1 d . . . . .
H53A H 0.115614 0.166194 0.082332 0.053 Uiso 1 1 calc R U . . .
C54 C 0.1009(7) 0.0833(6) 0.0291(14) 0.061(4) Uani 1 1 d . . . . .
H54A H 0.047366 0.081859 0.044433 0.073 Uiso 1 1 calc R U . . .
C55 C 0.1373(8) 0.0347(6) -0.0141(14) 0.063(4) Uani 1 1 d . . . . .
H55A H 0.109087 -0.000393 -0.026806 0.076 Uiso 1 1 calc R U . . .
C56 C 0.2159(8) 0.0366(6) -0.0393(12) 0.054(3) Uani 1 1 d . . . . .
H56A H 0.241079 0.002749 -0.068127 0.065 Uiso 1 1 calc R U . . .
C61 C 0.3920(6) 0.0189(5) -0.0752(10) 0.035(2) Uani 1 1 d . . . . .
C62 C 0.3896(9) -0.0075(6) -0.1807(13) 0.051(3) Uani 1 1 d . . . . .
H62A H 0.373984 0.014363 -0.245268 0.061 Uiso 1 1 calc R U . . .
C63 C 0.4104(8) -0.0670(6) -0.1916(14) 0.057(3) Uani 1 1 d . . . . .
H63A H 0.407288 -0.086013 -0.262966 0.069 Uiso 1 1 calc R U . . .
C64 C 0.4351(8) -0.0969(5) -0.0989(13) 0.057(3) Uani 1 1 d . . . . .
H64A H 0.449166 -0.137003 -0.105962 0.068 Uiso 1 1 calc R U . . .
C65 C 0.4400(9) -0.0699(6) 0.0047(12) 0.058(3) Uani 1 1 d . . . . .
H65A H 0.458558 -0.091198 0.068200 0.070 Uiso 1 1 calc R U . . .
C66 C 0.4182(7) -0.0117(5) 0.0174(11) 0.046(3) Uani 1 1 d . . . . .
H66A H 0.421252 0.006748 0.089299 0.055 Uiso 1 1 calc R U . . .
Cl1 Cl 0.4056(6) 0.3640(5) 0.5637(13) 0.093(2) Uiso 0.5 1 d D . P A 1
C71 C 0.350(4) 0.3317(14) 0.459(5) 0.093(2) Uiso 0.5 1 d D . P A 1
H71A H 0.308375 0.308951 0.496399 0.111 Uiso 0.5 1 calc R U P A 1
H71B H 0.382185 0.303365 0.417288 0.111 Uiso 0.5 1 calc R U P A 1
Cl2 Cl 0.3064(7) 0.3784(5) 0.3592(10) 0.093(2) Uiso 0.5 1 d D . P A 1
Cl1' Cl 0.3816(6) 0.3632(5) 0.5702(12) 0.082(2) Uiso 0.5 1 d D . P B 2
C71' C 0.340(3) 0.3255(13) 0.459(4) 0.082(2) Uiso 0.5 1 d D . P B 2
H71C H 0.313511 0.290027 0.486852 0.099 Uiso 0.5 1 calc R U P B 2
H71D H 0.380093 0.313418 0.403838 0.099 Uiso 0.5 1 calc R U P B 2
Cl2' Cl 0.2756(6) 0.3741(5) 0.3973(9) 0.082(2) Uiso 0.5 1 d D . P B 2
Cl3 Cl 0.7246(13) 0.5093(13) 0.606(3) 0.123(5) Uiso 0.3 1 d D . P C 1
C72 C 0.633(2) 0.523(3) 0.560(7) 0.123(5) Uiso 0.3 1 d D . P C 1
H72A H 0.632368 0.523452 0.476481 0.147 Uiso 0.3 1 calc R U P C 1
H72B H 0.616051 0.561523 0.587975 0.147 Uiso 0.3 1 calc R U P C 1
Cl4 Cl 0.5717(12) 0.4694(9) 0.608(2) 0.123(5) Uiso 0.3 1 d D . P C 1
Cl3' Cl 0.701(2) 0.508(3) 0.590(5) 0.155(11) Uiso 0.2 1 d D . P D 2
C72' C 0.631(6) 0.460(3) 0.627(12) 0.155(11) Uiso 0.2 1 d D . P D 2
H72C H 0.653457 0.427401 0.671019 0.186 Uiso 0.2 1 calc R U P D 2
H72D H 0.607327 0.443119 0.557599 0.186 Uiso 0.2 1 calc R U P D 2
Cl4' Cl 0.561(2) 0.495(2) 0.706(4) 0.155(11) Uiso 0.2 1 d D . P D 2

loop_
_atom_site_aniso_label
_atom_site_aniso_U_11
_atom_site_aniso_U_22
_atom_site_aniso_U_33
_atom_site_aniso_U_23
_atom_site_aniso_U_13
_atom_site_aniso_U_12
Au1 0.03218(18) 0.03154(16) 0.02106(16) -0.00055(14) 0.00222(15) 0.00151(13)
Au2 0.03368(19) 0.02986(16) 0.02862(19) -0.00254(15) -0.00024(16) -0.00051(13)
S1 0.0509(19) 0.0567(19) 0.0439(17) 0.0028(13) -0.0059(14) -0.0023(15)
P1 0.0269(13) 0.0396(14) 0.0249(12) -0.0003(10) 0.0030(10) 0.0010(11)
P2 0.0328(14) 0.0289(12) 0.0304(13) -0.0039(9) -0.0012(10) -0.0007(10)
N1 0.030(4) 0.038(4) 0.021(4) 0.001(3) 0.000(3) 0.004(3)
N2 0.049(5) 0.044(5) 0.026(4) -0.003(3) 0.007(4) -0.003(4)
N3 0.038(5) 0.044(5) 0.028(4) -0.003(3) 0.002(3) 0.000(4)
C1 0.030(5) 0.028(4) 0.027(5) -0.001(3) -0.003(4) 0.002(4)
C2 0.038(5) 0.027(4) 0.027(4) 0.003(3) 0.000(4) 0.007(4)
C3 0.045(6) 0.033(5) 0.024(5) 0.000(4) 0.002(4) -0.002(4)
C4 0.069(7) 0.050(6) 0.011(4) -0.001(4) 0.000(4) -0.040(5)
C5 0.061(7) 0.051(7) 0.031(6) -0.004(5) 0.000(5) -0.020(5)
C6 0.054(7) 0.069(8) 0.034(6) 0.003(5) -0.010(5) -0.013(6)
C11 0.033(5) 0.037(5) 0.039(5) -0.001(4) -0.002(4) 0.004(4)
C12 0.043(5) 0.059(7) 0.038(6) -0.011(5) -0.003(5) 0.003(5)
C13 0.050(6) 0.059(7) 0.062(7) -0.009(7) -0.022(6) -0.001(5)
C14 0.041(7) 0.048(7) 0.084(8) -0.014(6) -0.015(5) -0.005(6)
C15 0.035(6) 0.068(9) 0.077(8) 0.010(7) -0.002(6) -0.008(6)
C16 0.036(6) 0.054(7) 0.048(6) 0.007(5) -0.002(5) -0.007(5)
C21 0.028(5) 0.048(5) 0.034(5) 0.005(4) 0.007(4) -0.006(4)
C22 0.057(8) 0.047(6) 0.032(6) 0.003(4) 0.007(5) 0.003(5)
C23 0.068(10) 0.058(8) 0.056(7) 0.020(5) 0.007(7) 0.000(6)
C24 0.060(8) 0.076(8) 0.043(6) 0.028(6) 0.000(6) 0.003(6)
C25 0.048(6) 0.077(7) 0.030(6) 0.010(5) -0.003(5) -0.006(5)
C26 0.040(6) 0.058(7) 0.031(5) 0.001(4) 0.001(4) 0.001(5)
C31 0.034(5) 0.042(5) 0.033(5) 0.004(4) 0.003(4) 0.003(4)
C32 0.044(7) 0.047(6) 0.041(6) -0.006(5) 0.008(5) 0.002(5)
C33 0.058(7) 0.049(6) 0.043(6) -0.009(5) -0.009(5) 0.011(5)
C34 0.056(7) 0.040(6) 0.059(8) -0.008(5) -0.023(5) 0.006(5)
C35 0.040(7) 0.046(7) 0.095(12) -0.006(6) -0.017(6) -0.007(5)
C36 0.027(5) 0.038(5) 0.059(7) 0.000(5) 0.002(5) 0.002(4)
C41 0.039(5) 0.025(4) 0.031(5) -0.001(3) 0.003(4) 0.000(4)
C42 0.041(6) 0.042(6) 0.042(6) 0.001(4) -0.001(5) -0.005(5)
C43 0.052(7) 0.046(7) 0.050(6) 0.007(5) 0.014(5) 0.001(6)
C44 0.063(7) 0.046(6) 0.043(7) 0.005(5) 0.007(5) 0.009(5)
C45 0.058(7) 0.088(10) 0.034(6) 0.013(6) -0.003(5) 0.002(7)
C46 0.048(6) 0.070(9) 0.030(6) 0.008(5) -0.007(5) -0.004(6)
C51 0.036(5) 0.038(5) 0.025(5) -0.002(4) 0.001(4) 0.001(4)
C52 0.039(5) 0.045(6) 0.031(5) -0.007(4) -0.004(4) -0.003(4)
C53 0.039(5) 0.056(6) 0.038(6) -0.005(5) 0.002(5) 0.006(4)
C54 0.033(6) 0.060(7) 0.090(12) 0.007(6) 0.013(6) -0.009(5)
C55 0.051(7) 0.050(7) 0.089(11) -0.001(7) 0.004(7) -0.016(6)
C56 0.049(6) 0.046(6) 0.069(9) -0.008(6) 0.010(6) -0.007(5)
C61 0.032(5) 0.031(5) 0.043(5) -0.003(4) 0.009(4) 0.000(4)
C62 0.063(9) 0.040(6) 0.049(6) -0.014(5) -0.001(6) 0.008(6)
C63 0.058(9) 0.041(6) 0.074(8) -0.020(6) 0.001(6) 0.009(6)
C64 0.060(8) 0.032(6) 0.078(8) -0.006(5) 0.015(6) 0.005(5)
C65 0.072(9) 0.038(6) 0.066(7) 0.005(5) 0.018(7) 0.005(6)
C66 0.058(8) 0.036(5) 0.043(6) 0.003(4) 0.014(5) 0.003(5)

loop_
_atom_type_symbol
_atom_type_description
_atom_type_scat_dispersion_real
_atom_type_scat_dispersion_imag
_atom_type_scat_source
C C 0.0033 0.0016 'International Tables Vol C Tables 4.2.6.8 and 6.1.1.4'
H H 0.0000 0.0000 'International Tables Vol C Tables 4.2.6.8 and 6.1.1.4'
N N 0.0061 0.0033 'International Tables Vol C Tables 4.2.6.8 and 6.1.1.4'
P P 0.1023 0.0942 'International Tables Vol C Tables 4.2.6.8 and 6.1.1.4'
S S 0.1246 0.1234 'International Tables Vol C Tables 4.2.6.8 and 6.1.1.4'
Cl Cl 0.1484 0.1585 'International Tables Vol C Tables 4.2.6.8 and 6.1.1.4'
Au Au -2.0133 8.8022 'International Tables Vol C Tables 4.2.6.8 and 6.1.1.4'

loop_
_geom_angle_atom_site_label_1
_geom_angle_atom_site_label_2
_geom_angle_atom_site_label_3
_geom_angle
_geom_angle_site_symmetry_1
_geom_angle_site_symmetry_3
_geom_angle_publ_flag
C1 Au1 P1 176.9(3) . . ?
N1 Au2 P2 176.9(2) . . ?
C6 S1 C3 91.5(7) . . ?
C31 P1 C11 106.9(5) . . ?
C31 P1 C21 104.7(5) . . ?
C11 P1 C21 106.3(5) . . ?
C31 P1 Au1 114.9(4) . . ?
C11 P1 Au1 112.5(4) . . ?
C21 P1 Au1 110.9(4) . . ?
C51 P2 C41 107.0(5) . . ?
C51 P2 C61 106.0(5) . . ?
C41 P2 C61 106.0(5) . . ?
C51 P2 Au2 109.6(3) . . ?
C41 P2 Au2 113.1(3) . . ?
C61 P2 Au2 114.6(4) . . ?
C1 N1 N2 109.9(8) . . ?
C1 N1 Au2 123.2(6) . . ?
N2 N1 Au2 125.7(7) . . ?
N3 N2 N1 107.5(8) . . ?
N2 N3 C2 108.0(8) . . ?
N1 C1 C2 105.1(9) . . ?
N1 C1 Au1 121.3(7) . . ?
C2 C1 Au1 133.4(8) . . ?
N3 C2 C1 109.5(9) . . ?
N3 C2 C3 122.0(9) . . ?
C1 C2 C3 128.5(10) . . ?
C2 C3 C4 123.7(10) . . ?
C2 C3 S1 120.5(8) . . ?
C4 C3 S1 115.7(9) . . ?
C3 C4 C5 100.7(11) . . ?
C3 C4 H4A 129.7 . . ?
C5 C4 H4A 129.7 . . ?
C6 C5 C4 117.4(11) . . ?
C6 C5 H5A 121.3 . . ?
C4 C5 H5A 121.3 . . ?
C5 C6 S1 114.6(11) . . ?
C5 C6 H6A 122.7 . . ?
S1 C6 H6A 122.7 . . ?
C16 C11 C12 118.1(11) . . ?
C16 C11 P1 122.3(9) . . ?
C12 C11 P1 119.7(9) . . ?
C13 C12 C11 120.0(14) . . ?
C13 C12 H12A 120.0 . . ?
C11 C12 H12A 120.0 . . ?
C14 C13 C12 121.8(16) . . ?
C14 C13 H13A 119.1 . . ?
C12 C13 H13A 119.1 . . ?
C13 C14 C15 120.2(14) . . ?
C13 C14 H14A 119.9 . . ?
C15 C14 H14A 119.9 . . ?
C14 C15 C16 119.0(14) . . ?
C14 C15 H15A 120.5 . . ?
C16 C15 H15A 120.5 . . ?
C11 C16 C15 120.9(12) . . ?
C11 C16 H16A 119.6 . . ?
C15 C16 H16A 119.6 . . ?
C22 C21 C26 118.1(11) . . ?
C22 C21 P1 117.3(9) . . ?
C26 C21 P1 124.6(9) . . ?
C21 C22 C23 121.4(12) . . ?
C21 C22 H22A 119.3 . . ?
C23 C22 H22A 119.3 . . ?
C24 C23 C22 119.1(14) . . ?
C24 C23 H23A 120.5 . . ?
C22 C23 H23A 120.5 . . ?
C23 C24 C25 121.4(13) . . ?
C23 C24 H24A 119.3 . . ?
C25 C24 H24A 119.3 . . ?
C24 C25 C26 119.5(12) . . ?
C24 C25 H25A 120.2 . . ?
C26 C25 H25A 120.2 . . ?
C21 C26 C25 120.5(12) . . ?
C21 C26 H26A 119.8 . . ?
C25 C26 H26A 119.8 . . ?
C36 C31 C32 117.1(11) . . ?
C36 C31 P1 119.5(9) . . ?
C32 C31 P1 123.3(9) . . ?
C33 C32 C31 120.8(12) . . ?
C33 C32 H32A 119.6 . . ?
C31 C32 H32A 119.6 . . ?
C34 C33 C32 121.5(12) . . ?
C34 C33 H33A 119.2 . . ?
C32 C33 H33A 119.2 . . ?
C35 C34 C33 118.4(13) . . ?
C35 C34 H34A 120.8 . . ?
C33 C34 H34A 120.8 . . ?
C34 C35 C36 121.9(14) . . ?
C34 C35 H35A 119.0 . . ?
C36 C35 H35A 119.0 . . ?
C31 C36 C35 120.2(13) . . ?
C31 C36 H36A 119.9 . . ?
C35 C36 H36A 119.9 . . ?
C42 C41 C46 119.7(11) . . ?
C42 C41 P2 118.8(9) . . ?
C46 C41 P2 121.5(9) . . ?
C41 C42 C43 120.2(12) . . ?
C41 C42 H42A 119.9 . . ?
C43 C42 H42A 119.9 . . ?
C44 C43 C42 120.4(12) . . ?
C44 C43 H43A 119.8 . . ?
C42 C43 H43A 119.8 . . ?
C43 C44 C45 119.5(13) . . ?
C43 C44 H44A 120.2 . . ?
C45 C44 H44A 120.2 . . ?
C46 C45 C44 120.2(13) . . ?
C46 C45 H45A 119.9 . . ?
C44 C45 H45A 119.9 . . ?
C45 C46 C41 119.8(12) . . ?
C45 C46 H46A 120.1 . . ?
C41 C46 H46A 120.1 . . ?
C56 C51 C52 118.5(11) . . ?
C56 C51 P2 122.5(9) . . ?
C52 C51 P2 119.0(8) . . ?
C51 C52 C53 121.5(10) . . ?
C51 C52 H52A 119.2 . . ?
C53 C52 H52A 119.2 . . ?
C54 C53 C52 119.1(11) . . ?
C54 C53 H53A 120.5 . . ?
C52 C53 H53A 120.5 . . ?
C53 C54 C55 120.7(12) . . ?
C53 C54 H54A 119.7 . . ?
C55 C54 H54A 119.7 . . ?
C54 C55 C56 120.2(13) . . ?
C54 C55 H55A 119.9 . . ?
C56 C55 H55A 119.9 . . ?
C51 C56 C55 120.0(12) . . ?
C51 C56 H56A 120.0 . . ?
C55 C56 H56A 120.0 . . ?
C66 C61 C62 120.4(11) . . ?
C66 C61 P2 118.4(9) . . ?
C62 C61 P2 121.2(10) . . ?
C61 C62 C63 119.5(14) . . ?
C61 C62 H62A 120.3 . . ?
C63 C62 H62A 120.3 . . ?
C64 C63 C62 119.4(14) . . ?
C64 C63 H63A 120.3 . . ?
C62 C63 H63A 120.3 . . ?
C63 C64 C65 120.9(12) . . ?
C63 C64 H64A 119.5 . . ?
C65 C64 H64A 119.5 . . ?
C64 C65 C66 120.5(14) . . ?
C64 C65 H65A 119.8 . . ?
C66 C65 H65A 119.8 . . ?
C61 C66 C65 119.4(12) . . ?
C61 C66 H66A 120.3 . . ?
C65 C66 H66A 120.3 . . ?
Cl1 C71 Cl2 117.5(19) . . ?
Cl1 C71 H71A 107.9 . . ?
Cl2 C71 H71A 107.9 . . ?
Cl1 C71 H71B 107.9 . . ?
Cl2 C71 H71B 107.9 . . ?
H71A C71 H71B 107.2 . . ?
Cl1' C71' Cl2' 105.9(17) . . ?
Cl1' C71' H71C 110.6 . . ?
Cl2' C71' H71C 110.6 . . ?
Cl1' C71' H71D 110.6 . . ?
Cl2' C71' H71D 110.6 . . ?
H71C C71' H71D 108.7 . . ?
Cl3 C72 Cl4 110(2) . . ?
Cl3 C72 H72A 109.6 . . ?
Cl4 C72 H72A 109.6 . . ?
Cl3 C72 H72B 109.6 . . ?
Cl4 C72 H72B 109.6 . . ?
H72A C72 H72B 108.1 . . ?
Cl3' C72' Cl4' 110(3) . . ?
Cl3' C72' H72C 109.6 . . ?
Cl4' C72' H72C 109.6 . . ?
Cl3' C72' H72D 109.6 . . ?
Cl4' C72' H72D 109.6 . . ?
H72C C72' H72D 108.1 . . ?

loop_
_geom_bond_atom_site_label_1
_geom_bond_atom_site_label_2
_geom_bond_distance
_geom_bond_site_symmetry_2
_geom_bond_publ_flag
Au1 C1 2.049(10) . ?
Au1 P1 2.283(3) . ?
Au2 N1 2.022(8) . ?
Au2 P2 2.229(3) . ?
S1 C6 1.676(14) . ?
S1 C3 1.734(12) . ?
P1 C31 1.811(11) . ?
P1 C11 1.817(11) . ?
P1 C21 1.821(11) . ?
P2 C51 1.804(11) . ?
P2 C41 1.819(10) . ?
P2 C61 1.820(11) . ?
N1 C1 1.344(13) . ?
N1 N2 1.356(12) . ?
N2 N3 1.330(12) . ?
N3 C2 1.342(13) . ?
C1 C2 1.369(13) . ?
C2 C3 1.479(15) . ?
C3 C4 1.510(16) . ?
C4 C5 1.526(17) . ?
C4 H4A 0.9500 . ?
C5 C6 1.343(19) . ?
C5 H5A 0.9500 . ?
C6 H6A 0.9500 . ?
C11 C16 1.366(16) . ?
C11 C12 1.388(16) . ?
C12 C13 1.372(16) . ?
C12 H12A 0.9500 . ?
C13 C14 1.31(2) . ?
C13 H13A 0.9500 . ?
C14 C15 1.38(2) . ?
C14 H14A 0.9500 . ?
C15 C16 1.386(17) . ?
C15 H15A 0.9500 . ?
C16 H16A 0.9500 . ?
C21 C22 1.385(17) . ?
C21 C26 1.386(15) . ?
C22 C23 1.391(18) . ?
C22 H22A 0.9500 . ?
C23 C24 1.36(2) . ?
C23 H23A 0.9500 . ?
C24 C25 1.37(2) . ?
C24 H24A 0.9500 . ?
C25 C26 1.393(16) . ?
C25 H25A 0.9500 . ?
C26 H26A 0.9500 . ?
C31 C36 1.378(15) . ?
C31 C32 1.384(15) . ?
C32 C33 1.382(17) . ?
C32 H32A 0.9500 . ?
C33 C34 1.346(19) . ?
C33 H33A 0.9500 . ?
C34 C35 1.34(2) . ?
C34 H34A 0.9500 . ?
C35 C36 1.390(18) . ?
C35 H35A 0.9500 . ?
C36 H36A 0.9500 . ?
C41 C42 1.379(16) . ?
C41 C46 1.389(16) . ?
C42 C43 1.381(17) . ?
C42 H42A 0.9500 . ?
C43 C44 1.378(18) . ?
C43 H43A 0.9500 . ?
C44 C45 1.386(19) . ?
C44 H44A 0.9500 . ?
C45 C46 1.385(17) . ?
C45 H45A 0.9500 . ?
C46 H46A 0.9500 . ?
C51 C56 1.376(15) . ?
C51 C52 1.379(14) . ?
C52 C53 1.403(15) . ?
C52 H52A 0.9500 . ?
C53 C54 1.351(17) . ?
C53 H53A 0.9500 . ?
C54 C55 1.37(2) . ?
C54 H54A 0.9500 . ?
C55 C56 1.401(18) . ?
C55 H55A 0.9500 . ?
C56 H56A 0.9500 . ?
C61 C66 1.376(17) . ?
C61 C62 1.386(17) . ?
C62 C63 1.410(17) . ?
C62 H62A 0.9500 . ?
C63 C64 1.36(2) . ?
C63 H63A 0.9500 . ?
C64 C65 1.37(2) . ?
C64 H64A 0.9500 . ?
C65 C66 1.387(17) . ?
C65 H65A 0.9500 . ?
C66 H66A 0.9500 . ?
Cl1 C71 1.74(2) . ?
C71 Cl2 1.76(3) . ?
C71 H71A 0.9900 . ?
C71 H71B 0.9900 . ?
Cl1' C71' 1.72(2) . ?
C71' Cl2' 1.74(3) . ?
C71' H71C 0.9900 . ?
C71' H71D 0.9900 . ?
Cl3 C72 1.71(3) . ?
C72 Cl4 1.72(3) . ?
C72 H72A 0.9900 . ?
C72 H72B 0.9900 . ?
Cl3' C72' 1.69(3) . ?
C72' Cl4' 1.73(3) . ?
C72' H72C 0.9900 . ?
C72' H72D 0.9900 . ?

loop_
_publcif_info_cif.paper_type
?
